data_7133914
loop_
_publ_author_name
'Harsha, Priyasha'
'Das, Dinabandhu'

_publ_section_title
;
 Bidirectional strain release in a thermosalient organic salt crystal
 induced by anisotropic thermal expansion and phase transformation.
;
_journal_issue 95
_journal_name_full 'Chemical communications (Cambridge, England)'
_journal_page_first 14105
_journal_page_last 14108
_journal_paper_doi 10.1039/d4cc04764h
_journal_volume 60
_journal_year 2024
_chemical_formula_moiety 'C4 H O4, C3 H5 N2'
_chemical_formula_sum 'C7 H6 N2 O4'
_chemical_formula_weight 182.14
_space_group_crystal_system monoclinic
_space_group_IT_number 14
_space_group_name_Hall '-P 2ybc'
_space_group_name_H-M_alt 'P 1 21/c 1'
_atom_sites_solution_hydrogens mixed
_audit_creation_method SHELXL-2019/3
_audit_update_record
;
2024-09-13 deposited with the CCDC.	2024-11-01 downloaded from the CCDC.
;
_cell_angle_alpha 90
_cell_angle_beta 100.453(4)
_cell_angle_gamma 90
_cell_formula_units_Z 4
_cell_length_a 9.4072(10)
_cell_length_b 10.9721(13)
_cell_length_c 7.5088(10)
_cell_measurement_reflns_used 7904
_cell_measurement_temperature 250(2)
_cell_measurement_theta_max 28.38
_cell_measurement_theta_min 2.88
_cell_volume 762.17(16)
_computing_cell_refinement 'Bruker SAINT'
_computing_data_collection 'Bruker APEX3'
_computing_data_reduction 'Bruker SAINT'
_computing_structure_refinement 'SHELXL-2019/2 (Sheldrick, 2019)'
_computing_structure_solution 'SHELXT 2018/2 (Sheldrick, 2018)'
_diffrn_ambient_temperature 250(2)
_diffrn_measured_fraction_theta_full 0.979
_diffrn_measured_fraction_theta_max 0.981
_diffrn_measurement_device_type 'Bruker APEX-III CMOS detector'
_diffrn_measurement_method '\f and \w scans'
_diffrn_radiation_type MoK\a
_diffrn_radiation_wavelength 0.71073
_diffrn_reflns_av_R_equivalents 0.0200
_diffrn_reflns_av_unetI/netI 0.0125
_diffrn_reflns_Laue_measured_fraction_full 0.979
_diffrn_reflns_Laue_measured_fraction_max 0.981
_diffrn_reflns_limit_h_max 9
_diffrn_reflns_limit_h_min -12
_diffrn_reflns_limit_k_max 14
_diffrn_reflns_limit_k_min -14
_diffrn_reflns_limit_l_max 10
_diffrn_reflns_limit_l_min -10
_diffrn_reflns_number 13099
_diffrn_reflns_point_group_measured_fraction_full 0.979
_diffrn_reflns_point_group_measured_fraction_max 0.981
_diffrn_reflns_theta_full 25.000
_diffrn_reflns_theta_max 28.379
_diffrn_reflns_theta_min 2.880
_diffrn_source Microfocus
_exptl_absorpt_coefficient_mu 0.133
_exptl_absorpt_correction_T_max 0.7457
_exptl_absorpt_correction_T_min 0.7100
_exptl_absorpt_correction_type none
_exptl_absorpt_process_details SADABS
_exptl_crystal_colour colourless
_exptl_crystal_density_diffrn 1.587
_exptl_crystal_density_meas ?
_exptl_crystal_description block
_exptl_crystal_F_000 376
_exptl_crystal_size_max 0.258
_exptl_crystal_size_mid 0.257
_exptl_crystal_size_min 0.100
_refine_diff_density_max 0.368
_refine_diff_density_min -0.158
_refine_diff_density_rms 0.036
_refine_ls_extinction_method none
_refine_ls_goodness_of_fit_ref 1.072
_refine_ls_hydrogen_treatment mixed
_refine_ls_matrix_type full
_refine_ls_number_parameters 142
_refine_ls_number_reflns 1876
_refine_ls_number_restraints 0
_refine_ls_restrained_S_all 1.072
_refine_ls_R_factor_all 0.0378
_refine_ls_R_factor_gt 0.0356
_refine_ls_shift/su_max 0.001
_refine_ls_shift/su_mean 0.000
_refine_ls_structure_factor_coef Fsqd
_refine_ls_weighting_details 'w=1/[\s^2^(Fo^2^)+(0.0629P)^2^+0.1293P] where P=(Fo^2^+2Fc^2^)/3'
_refine_ls_weighting_scheme calc
_refine_ls_wR_factor_gt 0.1048
_refine_ls_wR_factor_ref 0.1071
_reflns_Friedel_coverage 0.000
_reflns_number_gt 1740
_reflns_number_total 1876
_reflns_threshold_expression 'I > 2\s(I)'
_cod_data_source_file d4cc04764h4.cif
_cod_data_source_block SQIM250K_LT
_cod_depositor_comments
;
The following automatic conversions were performed:

data item '_exptl_crystal_density_meas' value 'not measured' was
changed to '?' -- the value is perceived as not measured.

Automatic conversion script
Id: cif_fix_values 8170 2020-07-09 18:12:32Z antanas 

 Adding full bibliography for 7133913--7133921.cif.
;
_cod_original_sg_symbol_H-M 'P 21/c'
_cod_database_code 7133914
_shelx_shelxl_version_number 2019/3
_shelx_space_group_comment
;
The symmetry employed for this shelxl refinement is uniquely defined
by the following loop, which should always be used as a source of
symmetry information in preference to the above space-group names.
They are only intended as comments.
;

loop_
_space_group_symop_operation_xyz
'x, y, z'
'-x, y+1/2, -z+1/2'
'-x, -y, -z'
'x, -y-1/2, z-1/2'

loop_
_atom_site_label
_atom_site_type_symbol
_atom_site_fract_x
_atom_site_fract_y
_atom_site_fract_z
_atom_site_U_iso_or_equiv
_atom_site_adp_type
_atom_site_occupancy
_atom_site_site_symmetry_order
_atom_site_calc_flag
_atom_site_refinement_flags_posn
_atom_site_refinement_flags_adp
_atom_site_refinement_flags_occupancy
_atom_site_disorder_assembly
_atom_site_disorder_group
O1 O 1.02338(7) 0.87781(6) 0.17882(11) 0.0329(2) Uani 1 1 d . . . . .
O3 O 0.69529(8) 0.60841(7) 0.33434(12) 0.0371(2) Uani 1 1 d . . . . .
O4 O 1.01538(8) 0.59347(6) 0.21361(12) 0.0372(2) Uani 1 1 d . . . . .
O2 O 0.70548(8) 0.90145(7) 0.29612(13) 0.0410(2) Uani 1 1 d . . . . .
C3 C 0.78256(10) 0.68206(8) 0.29181(13) 0.0255(2) Uani 1 1 d . . . . .
C2 C 0.78628(10) 0.81860(8) 0.27484(13) 0.0266(2) Uani 1 1 d . . . . .
C4 C 0.92263(10) 0.67743(8) 0.23887(13) 0.0252(2) Uani 1 1 d . . . . .
C1 C 0.93082(10) 0.80579(8) 0.22138(13) 0.0247(2) Uani 1 1 d . . . . .
N1 N 0.45540(10) 0.70975(9) 0.44168(13) 0.0330(2) Uani 1 1 d . . . . .
N2 N 0.25439(9) 0.71595(9) 0.53912(13) 0.0332(2) Uani 1 1 d . . . . .
C5 C 0.42336(12) 0.83023(10) 0.46141(15) 0.0356(3) Uani 1 1 d . . . . .
C7 C 0.35133(11) 0.64257(11) 0.48895(15) 0.0364(3) Uani 1 1 d . . . . .
C6 C 0.29668(12) 0.83426(10) 0.52299(15) 0.0356(3) Uani 1 1 d . . . . .
H5 H 0.4811(16) 0.8920(15) 0.433(2) 0.056(4) Uiso 1 1 d . . . . .
H6 H 0.2468(16) 0.9002(15) 0.553(2) 0.052(4) Uiso 1 1 d . . . . .
H1 H 0.5348(18) 0.6826(16) 0.402(2) 0.058(4) Uiso 1 1 d . . . . .
H2 H 0.1743(18) 0.6923(16) 0.582(2) 0.059(5) Uiso 1 1 d . . . . .
H7 H 0.3455(16) 0.5560(17) 0.489(2) 0.064(5) Uiso 1 1 d . . . . .
H4 H 0.9921(16) 0.5146(16) 0.256(2) 0.076(6) Uiso 1 1 d . . . . .

loop_
_atom_site_aniso_label
_atom_site_aniso_U_11
_atom_site_aniso_U_22
_atom_site_aniso_U_33
_atom_site_aniso_U_23
_atom_site_aniso_U_13
_atom_site_aniso_U_12
O1 0.0289(4) 0.0200(3) 0.0553(5) 0.0004(3) 0.0224(3) -0.0027(3)
O3 0.0315(4) 0.0242(3) 0.0618(5) 0.0046(3) 0.0245(3) -0.0028(3)
O4 0.0331(4) 0.0194(3) 0.0664(5) 0.0026(3) 0.0280(3) 0.0038(3)
O2 0.0354(4) 0.0246(4) 0.0698(6) 0.0013(3) 0.0280(4) 0.0055(3)
C3 0.0241(4) 0.0201(4) 0.0350(5) 0.0010(3) 0.0127(3) 0.0005(3)
C2 0.0251(4) 0.0205(4) 0.0373(5) 0.0012(3) 0.0137(4) -0.0004(3)
C4 0.0238(4) 0.0192(4) 0.0353(5) 0.0002(3) 0.0130(3) 0.0001(3)
C1 0.0236(4) 0.0195(4) 0.0336(5) -0.0002(3) 0.0121(3) 0.0006(3)
N1 0.0267(4) 0.0334(5) 0.0425(5) 0.0013(4) 0.0159(3) 0.0014(3)
N2 0.0260(4) 0.0367(5) 0.0400(5) 0.0002(4) 0.0143(3) -0.0042(3)
C5 0.0360(6) 0.0288(5) 0.0453(6) -0.0022(4) 0.0165(4) -0.0073(4)
C7 0.0342(6) 0.0284(5) 0.0499(6) 0.0032(4) 0.0164(5) -0.0012(4)
C6 0.0351(5) 0.0308(5) 0.0440(6) -0.0055(4) 0.0153(4) 0.0003(4)

loop_
_atom_type_symbol
_atom_type_description
_atom_type_scat_dispersion_real
_atom_type_scat_dispersion_imag
_atom_type_scat_source
C C 0.0033 0.0016 'International Tables Vol C Tables 4.2.6.8 and 6.1.1.4'
H H 0.0000 0.0000 'International Tables Vol C Tables 4.2.6.8 and 6.1.1.4'
N N 0.0061 0.0033 'International Tables Vol C Tables 4.2.6.8 and 6.1.1.4'
O O 0.0106 0.0060 'International Tables Vol C Tables 4.2.6.8 and 6.1.1.4'

loop_
_geom_angle_atom_site_label_1
_geom_angle_atom_site_label_2
_geom_angle_atom_site_label_3
_geom_angle
_geom_angle_site_symmetry_1
_geom_angle_site_symmetry_3
_geom_angle_publ_flag
O3 C3 C4 136.95(8) . . ?
O3 C3 C2 134.47(8) . . ?
C4 C3 C2 88.59(7) . . ?
O2 C2 C1 136.77(8) . . ?
O2 C2 C3 135.21(8) . . ?
C1 C2 C3 88.01(7) . . ?
O4 C4 C1 129.65(8) . . ?
O4 C4 C3 137.01(8) . . ?
C1 C4 C3 93.34(7) . . ?
O1 C1 C4 134.31(8) . . ?
O1 C1 C2 135.62(8) . . ?
C4 C1 C2 90.06(7) . . ?
C7 N1 C5 108.68(9) . . ?
C7 N2 C6 109.01(9) . . ?
C6 C5 N1 107.03(9) . . ?
N2 C7 N1 108.62(10) . . ?
C5 C6 N2 106.67(9) . . ?

loop_
_geom_bond_atom_site_label_1
_geom_bond_atom_site_label_2
_geom_bond_distance
_geom_bond_site_symmetry_2
_geom_bond_publ_flag
O1 C1 1.2592(11) . ?
O3 C3 1.2346(11) . ?
O4 C4 1.3061(11) . ?
O2 C2 1.2140(11) . ?
C3 C4 1.4446(12) . ?
C3 C2 1.5045(13) . ?
C2 C1 1.4926(12) . ?
C4 C1 1.4179(12) . ?
N1 C7 1.3243(13) . ?
N1 C5 1.3698(14) . ?
N2 C7 1.3215(14) . ?
N2 C6 1.3695(14) . ?
C5 C6 1.3549(16) . ?
